data_7202519
loop_
_publ_author_name
'O'Keefe, Brendan J.'
'Steel, Peter J.'

_publ_section_title
;
 Rings, chains and helicates: dependence of metallosupramolecular
 topology on positional substitution within silver(i) complexes of six
 isomeric bis(2-pyridyloxy)naphthalenes
;
_journal_issue 3
_journal_name_full CrystEngComm
_journal_page_first 222
_journal_paper_doi 10.1039/b613689c
_journal_volume 9
_journal_year 2007
_chemical_formula_moiety 'C20 H14 Ag N3 O5'
_chemical_formula_sum 'C20 H14 Ag N3 O5'
_chemical_formula_weight 484.21
_chemical_name_common 'Complex 7'
_chemical_name_systematic
;
?
;
_space_group_IT_number 14
_symmetry_cell_setting monoclinic
_symmetry_space_group_name_Hall '-P 2ybc'
_symmetry_space_group_name_H-M 'P 1 21/c 1'
_atom_sites_solution_hydrogens geom
_atom_sites_solution_primary direct
_atom_sites_solution_secondary difmap
_audit_creation_method SHELXL-97
_cell_angle_alpha 90.000
_cell_angle_beta 97.52(2)
_cell_angle_gamma 90.000
_cell_formula_units_Z 4
_cell_length_a 8.930(2)
_cell_length_b 17.710(3)
_cell_length_c 11.524(2)
_cell_measurement_reflns_used 30
_cell_measurement_temperature 163(2)
_cell_measurement_theta_max 15
_cell_measurement_theta_min 10
_cell_volume 1806.8(6)
_computing_cell_refinement Xscans
_computing_data_collection Xscans
_computing_data_reduction Xscans
_computing_molecular_graphics Xp
_computing_publication_material Xcif
_computing_structure_refinement 'SHELXL-97 (Sheldrick, 1997)'
_computing_structure_solution 'SHELXS-97 (Sheldrick, 1990)'
_diffrn_ambient_temperature 163(2)
_diffrn_measured_fraction_theta_full 0.998
_diffrn_measured_fraction_theta_max 0.998
_diffrn_measurement_device_type 'Siemens P4s'
_diffrn_measurement_method omega
_diffrn_radiation_monochromator graphite
_diffrn_radiation_source 'fine-focus sealed tube'
_diffrn_radiation_type MoK\a
_diffrn_radiation_wavelength 0.71073
_diffrn_reflns_av_R_equivalents 0.0363
_diffrn_reflns_av_sigmaI/netI 0.1024
_diffrn_reflns_limit_h_max 2
_diffrn_reflns_limit_h_min -10
_diffrn_reflns_limit_k_max 21
_diffrn_reflns_limit_k_min 0
_diffrn_reflns_limit_l_max 13
_diffrn_reflns_limit_l_min -13
_diffrn_reflns_number 3998
_diffrn_reflns_theta_full 25.00
_diffrn_reflns_theta_max 25.00
_diffrn_reflns_theta_min 2.30
_diffrn_standards_decay_% 13.2
_diffrn_standards_interval_count 97
_diffrn_standards_number 3
_exptl_absorpt_coefficient_mu 1.156
_exptl_absorpt_correction_T_max 0.9132
_exptl_absorpt_correction_T_min 0.5297
_exptl_absorpt_correction_type empirical
_exptl_absorpt_process_details 'XEMP (Sheldrick, 1995)'
_exptl_crystal_colour colourless
_exptl_crystal_density_diffrn 1.780
_exptl_crystal_density_method 'not measured'
_exptl_crystal_description block
_exptl_crystal_F_000 968
_exptl_crystal_size_max 0.63
_exptl_crystal_size_mid 0.11
_exptl_crystal_size_min 0.08
_refine_diff_density_max 1.552
_refine_diff_density_min -0.434
_refine_diff_density_rms 0.093
_refine_ls_extinction_method none
_refine_ls_goodness_of_fit_ref 0.828
_refine_ls_hydrogen_treatment constr
_refine_ls_matrix_type full
_refine_ls_number_parameters 262
_refine_ls_number_reflns 3174
_refine_ls_number_restraints 0
_refine_ls_restrained_S_all 0.828
_refine_ls_R_factor_all 0.0827
_refine_ls_R_factor_gt 0.0413
_refine_ls_shift/su_max 0.001
_refine_ls_shift/su_mean 0.000
_refine_ls_structure_factor_coef Fsqd
_refine_ls_weighting_details 'calc w=1/[\s^2^(Fo^2^)+(0.0383P)^2^+0.0000P] where P=(Fo^2^+2Fc^2^)/3'
_refine_ls_weighting_scheme calc
_refine_ls_wR_factor_gt 0.0804
_refine_ls_wR_factor_ref 0.0873
_reflns_number_gt 1888
_reflns_number_total 3174
_reflns_threshold_expression >2sigma(I)
_cod_data_source_file b613689c.txt
_cod_data_source_block 3test
_cod_original_sg_symbol_H-M 'P 21/c'
_cod_database_code 7202519

loop_
_symmetry_equiv_pos_as_xyz
'x, y, z'
'-x, y+1/2, -z+1/2'
'-x, -y, -z'
'x, -y-1/2, z-1/2'

loop_
_atom_site_label
_atom_site_type_symbol
_atom_site_fract_x
_atom_site_fract_y
_atom_site_fract_z
_atom_site_U_iso_or_equiv
_atom_site_adp_type
_atom_site_occupancy
_atom_site_symmetry_multiplicity
_atom_site_calc_flag
_atom_site_refinement_flags
_atom_site_disorder_assembly
_atom_site_disorder_group
Ag1 Ag 0.69341(5) 0.14445(3) 0.59675(4) 0.03482(14) Uani 1 1 d . . .
C1 C 0.9130(7) 0.0876(3) 0.9348(5) 0.0378(15) Uani 1 1 d . . .
C2 C 0.8811(7) 0.1266(4) 1.0287(6) 0.0487(18) Uani 1 1 d . . .
H2 H 0.8342 0.1747 1.0190 0.058 Uiso 1 1 calc R . .
C3 C 0.9168(8) 0.0963(4) 1.1393(6) 0.053(2) Uani 1 1 d . . .
H3 H 0.8929 0.1237 1.2053 0.063 Uiso 1 1 calc R . .
C4 C 0.9868(7) 0.0267(4) 1.1555(5) 0.0419(16) Uani 1 1 d . . .
H4 H 1.0144 0.0075 1.2323 0.050 Uiso 1 1 calc R . .
C4A C 1.0174(6) -0.0160(3) 1.0575(5) 0.0301(14) Uani 1 1 d . . .
O1 O 0.8714(5) 0.1160(2) 0.8214(4) 0.0517(13) Uani 1 1 d . . .
N1' N 0.9339(5) 0.1647(2) 0.6531(4) 0.0373(13) Uani 1 1 d . . .
C2' C 0.9828(6) 0.1502(4) 0.7663(5) 0.0420(15) Uani 1 1 d . . .
C3' C 1.1231(7) 0.1694(3) 0.8212(6) 0.0505(19) Uani 1 1 d . . .
H3' H 1.1520 0.1581 0.9016 0.061 Uiso 1 1 calc R . .
C4' C 1.2207(7) 0.2053(4) 0.7566(6) 0.0473(18) Uani 1 1 d . . .
H4' H 1.3196 0.2183 0.7916 0.057 Uiso 1 1 calc R . .
C5' C 1.1746(7) 0.2223(4) 0.6417(6) 0.0482(18) Uani 1 1 d . . .
H5' H 1.2400 0.2482 0.5964 0.058 Uiso 1 1 calc R . .
C6' C 1.0313(7) 0.2011(3) 0.5929(5) 0.0369(15) Uani 1 1 d . . .
H6' H 1.0000 0.2129 0.5130 0.044 Uiso 1 1 calc R . .
C5 C 0.5468(6) -0.0206(3) 0.8520(4) 0.0276(13) Uani 1 1 d . . .
C6 C 0.5608(6) -0.0964(3) 0.8526(5) 0.0333(14) Uani 1 1 d . . .
H6 H 0.5873 -0.1221 0.7859 0.040 Uiso 1 1 calc R . .
C7 C 0.5356(6) -0.1370(3) 0.9535(5) 0.0321(13) Uani 1 1 d . . .
H7 H 0.5432 -0.1906 0.9540 0.039 Uiso 1 1 calc R . .
C8 C 0.5004(6) -0.1003(3) 1.0504(5) 0.0275(13) Uani 1 1 d . . .
H8 H 0.4838 -0.1283 1.1180 0.033 Uiso 1 1 calc R . .
C8A C 0.4884(6) -0.0208(3) 1.0504(4) 0.0241(12) Uani 1 1 d . . .
O5 O 0.5699(4) 0.0212(2) 0.7515(3) 0.0295(10) Uani 1 1 d . . .
N1" N 0.4774(5) 0.0800(2) 0.5839(4) 0.0248(11) Uani 1 1 d . . .
C2" C 0.4530(6) 0.0293(3) 0.6631(4) 0.0263(13) Uani 1 1 d . . .
C3" C 0.3198(7) -0.0126(3) 0.6581(5) 0.0376(15) Uani 1 1 d . . .
H3" H 0.3041 -0.0471 0.7186 0.045 Uiso 1 1 calc R . .
C4" C 0.2123(6) -0.0023(4) 0.5628(5) 0.0408(17) Uani 1 1 d . . .
H4" H 0.1230 -0.0320 0.5543 0.049 Uiso 1 1 calc R . .
C5" C 0.2338(7) 0.0509(4) 0.4796(5) 0.0441(17) Uani 1 1 d . . .
H5" H 0.1589 0.0601 0.4146 0.053 Uiso 1 1 calc R . .
C6" C 0.3678(7) 0.0905(3) 0.4937(5) 0.0353(15) Uani 1 1 d . . .
H6" H 0.3835 0.1273 0.4366 0.042 Uiso 1 1 calc R . .
N11 N 0.6606(6) 0.2243(3) 0.3347(4) 0.0346(12) Uani 1 1 d . . .
O11 O 0.5776(5) 0.2159(2) 0.4142(3) 0.0464(12) Uani 1 1 d . . .
O12 O 0.7927(5) 0.2030(3) 0.3500(4) 0.0602(14) Uani 1 1 d . . .
O13 O 0.6022(5) 0.2552(3) 0.2425(4) 0.0593(14) Uani 1 1 d . . .

loop_
_atom_site_aniso_label
_atom_site_aniso_U_11
_atom_site_aniso_U_22
_atom_site_aniso_U_33
_atom_site_aniso_U_23
_atom_site_aniso_U_13
_atom_site_aniso_U_12
Ag1 0.0288(2) 0.0416(3) 0.0332(2) 0.0046(3) 0.00078(17) -0.0044(3)
C1 0.030(3) 0.041(4) 0.041(4) 0.018(3) -0.002(3) -0.008(3)
C2 0.037(4) 0.038(4) 0.074(5) -0.009(4) 0.017(4) 0.002(3)
C3 0.058(5) 0.058(5) 0.046(4) -0.026(4) 0.023(4) -0.023(4)
C4 0.038(4) 0.054(4) 0.034(3) 0.003(3) 0.005(3) -0.009(3)
C4A 0.022(3) 0.036(4) 0.032(3) 0.004(3) 0.002(3) -0.008(3)
O1 0.035(2) 0.063(3) 0.055(3) 0.026(2) -0.003(2) -0.011(2)
N1' 0.031(3) 0.035(3) 0.045(3) 0.011(2) 0.005(2) 0.000(2)
C2' 0.030(3) 0.040(4) 0.056(4) 0.013(4) 0.002(3) -0.004(3)
C3' 0.031(4) 0.053(5) 0.063(4) 0.023(4) -0.014(3) -0.010(3)
C4' 0.026(4) 0.042(4) 0.071(5) 0.013(4) 0.000(3) -0.011(3)
C5' 0.041(4) 0.045(4) 0.060(4) 0.015(3) 0.011(4) -0.012(3)
C6' 0.038(4) 0.031(4) 0.042(4) 0.006(3) 0.008(3) 0.001(3)
C5 0.026(3) 0.037(3) 0.019(3) 0.004(3) 0.000(2) -0.006(3)
C6 0.039(4) 0.031(3) 0.033(3) -0.004(3) 0.015(3) 0.000(3)
C7 0.025(3) 0.026(3) 0.044(3) 0.006(3) -0.001(3) 0.002(3)
C8 0.022(3) 0.034(3) 0.026(3) 0.013(3) 0.001(3) 0.000(3)
C8A 0.020(3) 0.028(3) 0.025(3) 0.004(2) 0.001(2) -0.003(3)
O5 0.025(2) 0.044(2) 0.020(2) 0.0059(18) 0.0045(17) -0.008(2)
N1" 0.025(3) 0.030(3) 0.020(2) -0.001(2) 0.007(2) -0.001(2)
C2" 0.026(3) 0.029(3) 0.024(3) -0.008(3) 0.005(3) 0.000(3)
C3" 0.037(4) 0.044(4) 0.034(3) 0.000(3) 0.013(3) -0.009(3)
C4" 0.022(3) 0.059(4) 0.040(4) 0.000(3) 0.000(3) -0.011(3)
C5" 0.036(4) 0.059(5) 0.034(4) -0.004(3) -0.007(3) -0.003(4)
C6" 0.042(4) 0.044(4) 0.019(3) 0.006(3) 0.004(3) 0.004(3)
N11 0.038(3) 0.033(3) 0.034(3) -0.008(2) 0.007(3) -0.008(3)
O11 0.053(3) 0.054(3) 0.035(2) 0.012(2) 0.018(2) 0.006(2)
O12 0.042(3) 0.067(3) 0.072(3) -0.029(3) 0.009(3) 0.001(3)
O13 0.077(4) 0.071(3) 0.027(2) 0.010(2) -0.005(2) -0.028(3)

loop_
_atom_type_symbol
_atom_type_description
_atom_type_scat_dispersion_real
_atom_type_scat_dispersion_imag
_atom_type_scat_source
C C 0.0033 0.0016 'International Tables Vol C Tables 4.2.6.8 and 6.1.1.4'
H H 0.0000 0.0000 'International Tables Vol C Tables 4.2.6.8 and 6.1.1.4'
N N 0.0061 0.0033 'International Tables Vol C Tables 4.2.6.8 and 6.1.1.4'
O O 0.0106 0.0060 'International Tables Vol C Tables 4.2.6.8 and 6.1.1.4'
Ag Ag -0.8971 1.1015 'International Tables Vol C Tables 4.2.6.8 and 6.1.1.4'

loop_
_geom_angle_atom_site_label_1
_geom_angle_atom_site_label_2
_geom_angle_atom_site_label_3
_geom_angle
_geom_angle_site_symmetry_1
_geom_angle_site_symmetry_3
_geom_angle_publ_flag
N1' Ag1 N1" 155.48(16) . . ?
N1' Ag1 O11 116.00(16) . . ?
N1" Ag1 O11 86.88(15) . . ?
C2 C1 O1 120.4(6) . . ?
C2 C1 C4A 123.3(6) . 3_757 ?
O1 C1 C4A 116.2(6) . 3_757 ?
C1 C2 C3 119.7(6) . . ?
C2 C3 C4 121.0(6) . . ?
C3 C4 C4A 120.0(6) . . ?
C1 C4A C4 124.1(5) 3_757 . ?
C1 C4A C4A 116.9(7) 3_757 3_757 ?
C4 C4A C4A 118.9(7) . 3_757 ?
C2' O1 C1 117.7(4) . . ?
C2' N1' C6' 116.2(5) . . ?
C2' N1' Ag1 115.9(4) . . ?
C6' N1' Ag1 126.9(4) . . ?
N1' C2' C3' 124.2(6) . . ?
N1' C2' O1 111.5(5) . . ?
C3' C2' O1 124.3(6) . . ?
C2' C3' C4' 118.1(6) . . ?
C5' C4' C3' 119.6(6) . . ?
C4' C5' C6' 118.7(6) . . ?
N1' C6' C5' 123.2(6) . . ?
C6 C5 O5 120.2(5) . . ?
C6 C5 C8A 122.9(5) . 3_657 ?
O5 C5 C8A 116.9(5) . 3_657 ?
C5 C6 C7 119.2(5) . . ?
C8 C7 C6 120.7(5) . . ?
C7 C8 C8A 120.0(5) . . ?
C8 C8A C8A 120.1(6) . 3_657 ?
C8 C8A C5 122.8(5) . 3_657 ?
C8A C8A C5 117.1(6) 3_657 3_657 ?
C2" O5 C5 119.1(4) . . ?
C2" N1" C6" 117.4(5) . . ?
C2" N1" Ag1 121.5(4) . . ?
C6" N1" Ag1 121.1(4) . . ?
N1" C2" O5 114.0(5) . . ?
N1" C2" C3" 123.4(5) . . ?
O5 C2" C3" 122.5(5) . . ?
C4" C3" C2" 117.7(6) . . ?
C3" C4" C5" 120.2(6) . . ?
C4" C5" C6" 117.6(6) . . ?
N1" C6" C5" 123.7(5) . . ?
O12 N11 O13 123.0(5) . . ?
O12 N11 O11 120.3(5) . . ?
O13 N11 O11 116.8(5) . . ?
N11 O11 Ag1 116.3(3) . . ?

loop_
_geom_bond_atom_site_label_1
_geom_bond_atom_site_label_2
_geom_bond_distance
_geom_bond_site_symmetry_2
_geom_bond_publ_flag
Ag1 N1' 2.190(5) . ?
Ag1 N1" 2.230(4) . ?
Ag1 O11 2.555(4) . ?
C1 C2 1.345(8) . ?
C1 O1 1.404(6) . ?
C1 C4A 1.410(8) 3_757 ?
C2 C3 1.381(9) . ?
C3 C4 1.384(9) . ?
C4 C4A 1.415(8) . ?
C4A C1 1.410(8) 3_757 ?
C4A C4A 1.438(10) 3_757 ?
O1 C2' 1.388(7) . ?
N1' C2' 1.345(7) . ?
N1' C6' 1.346(7) . ?
C2' C3' 1.370(8) . ?
C3' C4' 1.374(8) . ?
C4' C5' 1.367(8) . ?
C5' C6' 1.381(8) . ?
C5 C6 1.347(7) . ?
C5 O5 1.412(6) . ?
C5 C8A 1.413(7) 3_657 ?
C6 C7 1.411(7) . ?
C7 C8 1.364(7) . ?
C8 C8A 1.412(7) . ?
C8A C8A 1.413(10) 3_657 ?
C8A C5 1.413(7) 3_657 ?
O5 C2" 1.368(6) . ?
N1" C2" 1.319(6) . ?
N1" C6" 1.344(6) . ?
C2" C3" 1.397(7) . ?
C3" C4" 1.373(8) . ?
C4" C5" 1.376(8) . ?
C5" C6" 1.378(8) . ?
N11 O12 1.229(6) . ?
N11 O13 1.247(6) . ?
N11 O11 1.261(6) . ?

loop_
_geom_torsion_atom_site_label_1
_geom_torsion_atom_site_label_2
_geom_torsion_atom_site_label_3
_geom_torsion_atom_site_label_4
_geom_torsion
_geom_torsion_site_symmetry_1
_geom_torsion_site_symmetry_2
_geom_torsion_site_symmetry_3
_geom_torsion_site_symmetry_4
_geom_torsion_publ_flag
O1 C1 C2 C3 177.1(6) . . . . ?
C4A C1 C2 C3 -0.1(9) 3_757 . . . ?
C1 C2 C3 C4 0.8(10) . . . . ?
C2 C3 C4 C4A -2.6(10) . . . . ?
C3 C4 C4A C1 -179.5(6) . . . 3_757 ?
C3 C4 C4A C4A 3.6(10) . . . 3_757 ?
C2 C1 O1 C2' 101.3(7) . . . . ?
C4A C1 O1 C2' -81.3(7) 3_757 . . . ?
N1" Ag1 N1' C2' -45.2(7) . . . . ?
O11 Ag1 N1' C2' 157.4(4) . . . . ?
N1" Ag1 N1' C6' 146.4(4) . . . . ?
O11 Ag1 N1' C6' -10.9(5) . . . . ?
C6' N1' C2' C3' -0.8(9) . . . . ?
Ag1 N1' C2' C3' -170.4(5) . . . . ?
C6' N1' C2' O1 177.0(5) . . . . ?
Ag1 N1' C2' O1 7.4(7) . . . . ?
C1 O1 C2' N1' 170.8(5) . . . . ?
C1 O1 C2' C3' -11.4(10) . . . . ?
N1' C2' C3' C4' -0.3(10) . . . . ?
O1 C2' C3' C4' -177.9(6) . . . . ?
C2' C3' C4' C5' 1.5(10) . . . . ?
C3' C4' C5' C6' -1.4(10) . . . . ?
C2' N1' C6' C5' 0.8(9) . . . . ?
Ag1 N1' C6' C5' 169.1(5) . . . . ?
C4' C5' C6' N1' 0.3(10) . . . . ?
O5 C5 C6 C7 -179.3(5) . . . . ?
C8A C5 C6 C7 1.8(9) 3_657 . . . ?
C5 C6 C7 C8 -1.3(8) . . . . ?
C6 C7 C8 C8A 0.2(8) . . . . ?
C7 C8 C8A C8A 0.6(9) . . . 3_657 ?
C7 C8 C8A C5 -179.6(5) . . . 3_657 ?
C6 C5 O5 C2" 84.2(7) . . . . ?
C8A C5 O5 C2" -96.8(6) 3_657 . . . ?
N1' Ag1 N1" C2" 23.5(6) . . . . ?
O11 Ag1 N1" C2" -176.8(4) . . . . ?
N1' Ag1 N1" C6" -155.4(4) . . . . ?
O11 Ag1 N1" C6" 4.3(4) . . . . ?
C6" N1" C2" O5 179.5(4) . . . . ?
Ag1 N1" C2" O5 0.6(6) . . . . ?
C6" N1" C2" C3" -0.8(8) . . . . ?
Ag1 N1" C2" C3" -179.7(4) . . . . ?
C5 O5 C2" N1" 168.4(4) . . . . ?
C5 O5 C2" C3" -11.4(7) . . . . ?
N1" C2" C3" C4" 2.9(8) . . . . ?
O5 C2" C3" C4" -177.3(5) . . . . ?
C2" C3" C4" C5" -3.7(9) . . . . ?
C3" C4" C5" C6" 2.4(9) . . . . ?
C2" N1" C6" C5" -0.7(8) . . . . ?
Ag1 N1" C6" C5" 178.2(4) . . . . ?
C4" C5" C6" N1" -0.1(9) . . . . ?
O12 N11 O11 Ag1 -4.6(7) . . . . ?
O13 N11 O11 Ag1 175.9(3) . . . . ?
N1' Ag1 O11 N11 36.7(4) . . . . ?
N1" Ag1 O11 N11 -134.1(4) . . . . ?
